data_7127298
loop_
_publ_author_name
'Sasaki, Kenta'
'Yamate, Hitomi'
'Yoshino, Haruka'
'Miura, Hiroki'
'Shimoda, Yuushi'
'Miyata, Kiyoshi'
'Onda, Ken'
'Ohtani, Ryo'
'Ohba, Masaaki'

_publ_section_title
;
 Vapor switching of the luminescence mechanism in a Re(V) complex.
;
_journal_issue 85
_journal_name_full 'Chemical communications (Cambridge, England)'
_journal_page_first 12961
_journal_page_last 12964
_journal_paper_doi 10.1039/d0cc05462c
_journal_volume 56
_journal_year 2020
_chemical_formula_moiety '2(C2 H6 O), 2(C24 H20 P), C10 H4 N7 Re'
_chemical_formula_sum 'C62 H56 N7 O2 P2 Re'
_chemical_formula_weight 1179.27
_space_group_crystal_system triclinic
_space_group_IT_number 2
_space_group_name_Hall '-P 1'
_space_group_name_H-M_alt 'P -1'
_atom_sites_solution_hydrogens geom
_atom_sites_solution_primary iterative
_audit_block_doi 10.5517/ccdc.csd.cc25g9pn
_audit_creation_date 2020-01-23
_audit_creation_method
;
Olex2 1.2
(compiled 2018.05.29 svn.r3508 for OlexSys, GUI svn.r5506)
;
_audit_update_record
;
2020-06-15 deposited with the CCDC.	2020-09-18 downloaded from the CCDC.
;
_cell_angle_alpha 109.2230(10)
_cell_angle_beta 90.4280(10)
_cell_angle_gamma 106.9900(10)
_cell_formula_units_Z 2
_cell_length_a 13.6167(10)
_cell_length_b 14.0119(10)
_cell_length_c 15.9593(11)
_cell_measurement_reflns_used 9972
_cell_measurement_temperature 100
_cell_measurement_theta_max 28.77
_cell_measurement_theta_min 2.53
_cell_volume 2731.5(3)
_computing_cell_refinement 'SAINT v8.34A (Bruker, 2013)'
_computing_data_reduction 'SAINT v8.34A (Bruker, 2013)'
_computing_molecular_graphics 'Olex2 (Dolomanov et al., 2009)'
_computing_publication_material 'Olex2 (Dolomanov et al., 2009)'
_computing_structure_refinement 'ShelXL (Sheldrick, 2015)'
_computing_structure_solution 'olex2.solve (Bourhis et al., 2015)'
_diffrn_ambient_temperature 100
_diffrn_measured_fraction_theta_full 0.995
_diffrn_measured_fraction_theta_max 0.907
_diffrn_measurement_device_type 'Bruker APEX-II CCD'
_diffrn_measurement_method '\f and \w scans'
_diffrn_radiation_type MoK\a
_diffrn_radiation_wavelength 0.71073
_diffrn_reflns_av_R_equivalents 0.0249
_diffrn_reflns_av_unetI/netI 0.0318
_diffrn_reflns_Laue_measured_fraction_full 0.995
_diffrn_reflns_Laue_measured_fraction_max 0.907
_diffrn_reflns_limit_h_max 18
_diffrn_reflns_limit_h_min -17
_diffrn_reflns_limit_k_max 18
_diffrn_reflns_limit_k_min -18
_diffrn_reflns_limit_l_max 20
_diffrn_reflns_limit_l_min -21
_diffrn_reflns_number 33284
_diffrn_reflns_point_group_measured_fraction_full 0.995
_diffrn_reflns_point_group_measured_fraction_max 0.907
_diffrn_reflns_theta_full 25.242
_diffrn_reflns_theta_max 29.162
_diffrn_reflns_theta_min 1.360
_diffrn_standards_number 0
_exptl_absorpt_coefficient_mu 2.334
_exptl_absorpt_correction_T_max 0.7458
_exptl_absorpt_correction_T_min 0.5898
_exptl_absorpt_correction_type multi-scan
_exptl_absorpt_process_details
;
SADABS-2014/5 (Bruker,2014/5) was used for absorption correction.
wR2(int) was 0.0845 before and 0.0340 after correction.
The Ratio of minimum to maximum transmission is 0.7908.
The \l/2 correction factor is 0.00150.
;
_exptl_crystal_colour orange
_exptl_crystal_colour_primary orange
_exptl_crystal_density_diffrn 1.434
_exptl_crystal_description block
_exptl_crystal_F_000 1196
_exptl_crystal_preparation Luminescent
_exptl_crystal_size_max 0.294
_exptl_crystal_size_mid 0.24
_exptl_crystal_size_min 0.088
_refine_diff_density_max 1.575
_refine_diff_density_min -1.125
_refine_diff_density_rms 0.086
_refine_ls_extinction_method none
_refine_ls_goodness_of_fit_ref 1.051
_refine_ls_hydrogen_treatment constr
_refine_ls_matrix_type full
_refine_ls_number_parameters 671
_refine_ls_number_reflns 13381
_refine_ls_number_restraints 0
_refine_ls_restrained_S_all 1.051
_refine_ls_R_factor_all 0.0280
_refine_ls_R_factor_gt 0.0247
_refine_ls_shift/su_max 0.002
_refine_ls_shift/su_mean 0.000
_refine_ls_structure_factor_coef Fsqd
_refine_ls_weighting_details 'w=1/[\s^2^(Fo^2^)+(0.0318P)^2^+1.1607P] where P=(Fo^2^+2Fc^2^)/3'
_refine_ls_weighting_scheme calc
_refine_ls_wR_factor_gt 0.0595
_refine_ls_wR_factor_ref 0.0610
_reflns_Friedel_coverage 0.000
_reflns_number_gt 12392
_reflns_number_total 13381
_reflns_threshold_expression 'I > 2\s(I)'
_cod_data_source_file d0cc05462c2.cif
_cod_data_source_block 191030_re_4cypy_etoh_1_0m_a
_cod_depositor_comments 'Adding full bibliography for 7127296--7127298.cif.'
_cod_database_code 7127298
_shelx_shelxl_version_number 2018/3
_shelx_space_group_comment
;
The symmetry employed for this shelxl refinement is uniquely defined
by the following loop, which should always be used as a source of
symmetry information in preference to the above space-group names.
They are only intended as comments.
;
_olex2_refinement_description
;
1. Fixed Uiso
 At 1.2 times of:
  All C(H) groups, All C(H,H) groups
 At 1.5 times of:
  All C(H,H,H) groups, All O(H) groups
2.a Secondary CH2 refined with riding coordinates:
 C59(H59a,H59b), C61(H61a,H61b)
2.b Aromatic/amide H refined with riding coordinates:
 C36(H36), C37(H37), C38(H38), C39(H39), C40(H40), C41(H41), C42(H42),
 C43(H43), C44(H44), C45(H45), C48(H48), C49(H49), C50(H50), C51(H51), C52(H52),
  C54(H54), C55(H55), C56(H56), C57(H57), C58(H58), C12(H12), C13(H13),
 C14(H14), C15(H15), C16(H16), C18(H18), C19(H19), C20(H20), C21(H21), C22(H22),
  C24(H24), C25(H25), C26(H26), C27(H27), C28(H28), C30(H30), C31(H31),
 C32(H32), C33(H33), C34(H34), C9(H5), C8(H6), C6(H8), C5(H9)
2.c Idealised Me refined as rotating group:
 C60(H60a,H60b,H60c), C62(H62a,H62b,H62c)
2.d Idealised tetrahedral OH refined as rotating group:
 O1(H1), O2(H2)
;
_olex2_submission_original_sample_id '1 + EtOH'
_olex2_submission_special_instructions 'No special instructions were received'

loop_
_space_group_symop_operation_xyz
'x, y, z'
'-x, -y, -z'

loop_
_atom_site_label
_atom_site_type_symbol
_atom_site_fract_x
_atom_site_fract_y
_atom_site_fract_z
_atom_site_U_iso_or_equiv
_atom_site_adp_type
_atom_site_occupancy
_atom_site_site_symmetry_order
_atom_site_calc_flag
_atom_site_refinement_flags_posn
_atom_site_refinement_flags_adp
_atom_site_refinement_flags_occupancy
_atom_site_disorder_assembly
_atom_site_disorder_group
O1 O 0.53188(13) 0.82602(13) 0.04543(11) 0.0259(4) Uani 1 1 d . . . . .
H1 H 0.495257 0.810042 0.082372 0.039 Uiso 1 1 calc GR . . . .
C59 C 0.53220(19) 0.7320(2) -0.02455(16) 0.0253(5) Uani 1 1 d . . . . .
H59A H 0.578148 0.751274 -0.066572 0.030 Uiso 1 1 calc R . . . .
H59B H 0.463165 0.696051 -0.056189 0.030 Uiso 1 1 calc R . . . .
C60 C 0.5663(2) 0.6567(2) 0.00895(18) 0.0302(6) Uani 1 1 d . . . . .
H60A H 0.634408 0.691983 0.040689 0.045 Uiso 1 1 calc GR . . . .
H60B H 0.567099 0.595564 -0.040780 0.045 Uiso 1 1 calc GR . . . .
H60C H 0.519069 0.634523 0.048282 0.045 Uiso 1 1 calc GR . . . .
O2 O 0.56251(17) 0.82712(16) 0.68030(14) 0.0399(5) Uani 1 1 d . . . . .
H2 H 0.588200 0.869743 0.655444 0.060 Uiso 1 1 calc GR . . . .
C61 C 0.5120(2) 0.8741(2) 0.7511(2) 0.0436(7) Uani 1 1 d . . . . .
H61A H 0.465076 0.818528 0.768139 0.052 Uiso 1 1 calc R . . . .
H61B H 0.470892 0.909759 0.730367 0.052 Uiso 1 1 calc R . . . .
C62 C 0.5827(3) 0.9516(3) 0.8305(2) 0.0619(11) Uani 1 1 d . . . . .
H62A H 0.625278 1.010308 0.815655 0.093 Uiso 1 1 calc GR . . . .
H62B H 0.625614 0.917820 0.850210 0.093 Uiso 1 1 calc GR . . . .
H62C H 0.543051 0.977081 0.877461 0.093 Uiso 1 1 calc GR . . . .
P2 P 0.26078(4) 0.43708(4) 0.72439(4) 0.01297(10) Uani 1 1 d . . . . .
C35 C 0.39919(16) 0.46879(17) 0.73393(14) 0.0162(4) Uani 1 1 d . . . . .
C36 C 0.46168(17) 0.56087(18) 0.72148(15) 0.0200(4) Uani 1 1 d . . . . .
H36 H 0.431891 0.603372 0.702763 0.024 Uiso 1 1 calc R . . . .
C37 C 0.56835(18) 0.5884(2) 0.73722(16) 0.0256(5) Uani 1 1 d . . . . .
H37 H 0.610066 0.650126 0.729934 0.031 Uiso 1 1 calc R . . . .
C38 C 0.61290(18) 0.5246(2) 0.76362(16) 0.0276(5) Uani 1 1 d . . . . .
H38 H 0.684462 0.543868 0.774282 0.033 Uiso 1 1 calc R . . . .
C39 C 0.55176(19) 0.4322(2) 0.77435(15) 0.0262(5) Uani 1 1 d . . . . .
H39 H 0.582232 0.389058 0.791375 0.031 Uiso 1 1 calc R . . . .
C40 C 0.44431(18) 0.40397(19) 0.75957(15) 0.0201(4) Uani 1 1 d . . . . .
H40 H 0.402994 0.342027 0.766821 0.024 Uiso 1 1 calc R . . . .
C41 C 0.28527(17) 0.49912(17) 0.91033(14) 0.0170(4) Uani 1 1 d . . . . .
H41 H 0.348876 0.486868 0.905179 0.020 Uiso 1 1 calc R . . . .
C42 C 0.25374(18) 0.53638(18) 0.99383(15) 0.0204(5) Uani 1 1 d . . . . .
H42 H 0.296243 0.549056 1.044750 0.024 Uiso 1 1 calc R . . . .
C43 C 0.15918(18) 0.55491(18) 1.00192(15) 0.0214(5) Uani 1 1 d . . . . .
H43 H 0.138852 0.581149 1.058223 0.026 Uiso 1 1 calc R . . . .
C44 C 0.09451(18) 0.53426(18) 0.92576(15) 0.0209(5) Uani 1 1 d . . . . .
H44 H 0.030583 0.545711 0.931450 0.025 Uiso 1 1 calc R . . . .
C45 C 0.12469(17) 0.49684(17) 0.84171(15) 0.0175(4) Uani 1 1 d . . . . .
H45 H 0.081324 0.483030 0.790969 0.021 Uiso 1 1 calc R . . . .
C46 C 0.22137(16) 0.47989(16) 0.83371(14) 0.0140(4) Uani 1 1 d . . . . .
C47 C 0.20312(16) 0.29709(17) 0.66875(14) 0.0154(4) Uani 1 1 d . . . . .
C48 C 0.11254(17) 0.24131(17) 0.69356(14) 0.0169(4) Uani 1 1 d . . . . .
H48 H 0.082729 0.275768 0.741792 0.020 Uiso 1 1 calc R . . . .
C49 C 0.06707(18) 0.13375(18) 0.64568(16) 0.0216(5) Uani 1 1 d . . . . .
H49 H 0.006373 0.096092 0.661765 0.026 Uiso 1 1 calc R . . . .
C50 C 0.11148(19) 0.08248(19) 0.57440(16) 0.0242(5) Uani 1 1 d . . . . .
H50 H 0.081300 0.010089 0.543517 0.029 Uiso 1 1 calc R . . . .
C51 C 0.2005(2) 0.1378(2) 0.54847(18) 0.0308(6) Uani 1 1 d . . . . .
H51 H 0.229514 0.102988 0.499811 0.037 Uiso 1 1 calc R . . . .
C52 C 0.24617(19) 0.2450(2) 0.59505(16) 0.0257(5) Uani 1 1 d . . . . .
H52 H 0.305674 0.282525 0.577381 0.031 Uiso 1 1 calc R . . . .
C53 C 0.21907(16) 0.50847(17) 0.66407(14) 0.0149(4) Uani 1 1 d . . . . .
C54 C 0.24222(17) 0.61890(18) 0.70468(15) 0.0194(4) Uani 1 1 d . . . . .
H54 H 0.279545 0.653913 0.761034 0.023 Uiso 1 1 calc R . . . .
C55 C 0.20882(19) 0.67522(19) 0.65984(16) 0.0239(5) Uani 1 1 d . . . . .
H55 H 0.224994 0.748689 0.685662 0.029 Uiso 1 1 calc R . . . .
C56 C 0.15149(19) 0.6226(2) 0.57677(16) 0.0253(5) Uani 1 1 d . . . . .
H56 H 0.128733 0.660746 0.547208 0.030 Uiso 1 1 calc R . . . .
C57 C 0.12795(18) 0.5136(2) 0.53765(16) 0.0243(5) Uani 1 1 d . . . . .
H57 H 0.089022 0.478849 0.481970 0.029 Uiso 1 1 calc R . . . .
C58 C 0.16181(16) 0.45546(18) 0.58057(15) 0.0183(4) Uani 1 1 d . . . . .
H58 H 0.146383 0.382166 0.553833 0.022 Uiso 1 1 calc R . . . .
P1 P 0.86480(4) 1.03271(4) 0.16607(3) 0.01299(10) Uani 1 1 d . . . . .
C11 C 0.81542(17) 1.10191(17) 0.10849(14) 0.0162(4) Uani 1 1 d . . . . .
C12 C 0.87726(18) 1.14643(18) 0.05276(16) 0.0223(5) Uani 1 1 d . . . . .
H12 H 0.945695 1.147046 0.051207 0.027 Uiso 1 1 calc R . . . .
C13 C 0.8360(2) 1.1895(2) -0.00005(17) 0.0282(5) Uani 1 1 d . . . . .
H13 H 0.876687 1.218853 -0.037454 0.034 Uiso 1 1 calc R . . . .
C14 C 0.7343(2) 1.18900(19) 0.00282(17) 0.0276(5) Uani 1 1 d . . . . .
H14 H 0.707125 1.218699 -0.032291 0.033 Uiso 1 1 calc R . . . .
C15 C 0.67281(19) 1.1447(2) 0.05749(17) 0.0272(5) Uani 1 1 d . . . . .
H15 H 0.604386 1.144163 0.058590 0.033 Uiso 1 1 calc R . . . .
C16 C 0.71281(17) 1.10092(18) 0.11067(15) 0.0200(4) Uani 1 1 d . . . . .
H16 H 0.671512 1.071167 0.147507 0.024 Uiso 1 1 calc R . . . .
C17 C 0.99466(16) 1.11004(18) 0.21620(14) 0.0181(4) Uani 1 1 d . . . . .
C18 C 1.06739(19) 1.0610(2) 0.22626(19) 0.0322(6) Uani 1 1 d . . . . .
H18 H 1.052888 0.987753 0.199825 0.039 Uiso 1 1 calc R . . . .
C19 C 1.1620(2) 1.1237(3) 0.2766(2) 0.0506(9) Uani 1 1 d . . . . .
H19 H 1.210806 1.091888 0.284492 0.061 Uiso 1 1 calc R . . . .
C20 C 1.1841(2) 1.2315(3) 0.3146(2) 0.0529(10) Uani 1 1 d . . . . .
H20 H 1.247070 1.271994 0.349315 0.064 Uiso 1 1 calc R . . . .
C21 C 1.1144(2) 1.2806(3) 0.30218(18) 0.0447(8) Uani 1 1 d . . . . .
H21 H 1.131126 1.354260 0.326796 0.054 Uiso 1 1 calc R . . . .
C22 C 1.0184(2) 1.2203(2) 0.25264(17) 0.0301(6) Uani 1 1 d . . . . .
H22 H 0.970857 1.253172 0.244055 0.036 Uiso 1 1 calc R . . . .
C23 C 0.85917(16) 0.90551(16) 0.08594(14) 0.0158(4) Uani 1 1 d . . . . .
C24 C 0.83014(17) 0.88098(17) -0.00453(14) 0.0179(4) Uani 1 1 d . . . . .
H24 H 0.812206 0.929891 -0.024122 0.021 Uiso 1 1 calc R . . . .
C25 C 0.82823(18) 0.78264(19) -0.06528(15) 0.0221(5) Uani 1 1 d . . . . .
H25 H 0.808605 0.765823 -0.125644 0.026 Uiso 1 1 calc R . . . .
C26 C 0.85536(19) 0.70949(18) -0.03653(16) 0.0242(5) Uani 1 1 d . . . . .
H26 H 0.854728 0.644334 -0.077629 0.029 Uiso 1 1 calc R . . . .
C27 C 0.8834(2) 0.73364(18) 0.05346(17) 0.0254(5) Uani 1 1 d . . . . .
H27 H 0.901702 0.684688 0.072715 0.030 Uiso 1 1 calc R . . . .
C28 C 0.88414(19) 0.83075(18) 0.11495(16) 0.0227(5) Uani 1 1 d . . . . .
H28 H 0.901296 0.846066 0.175488 0.027 Uiso 1 1 calc R . . . .
C29 C 0.78585(16) 1.01295(16) 0.25207(14) 0.0143(4) Uani 1 1 d . . . . .
C30 C 0.81414(17) 1.08202(16) 0.34081(14) 0.0153(4) Uani 1 1 d . . . . .
H30 H 0.878327 1.134252 0.357531 0.018 Uiso 1 1 calc R . . . .
C31 C 0.74562(18) 1.07186(18) 0.40350(15) 0.0198(4) Uani 1 1 d . . . . .
H31 H 0.763758 1.117693 0.462469 0.024 Uiso 1 1 calc R . . . .
C32 C 0.65045(19) 0.99385(19) 0.37870(16) 0.0232(5) Uani 1 1 d . . . . .
H32 H 0.604564 0.988085 0.420976 0.028 Uiso 1 1 calc R . . . .
C33 C 0.62283(19) 0.9240(2) 0.29114(16) 0.0250(5) Uani 1 1 d . . . . .
H33 H 0.558938 0.871300 0.275108 0.030 Uiso 1 1 calc R . . . .
C34 C 0.69036(17) 0.93292(18) 0.22775(15) 0.0202(5) Uani 1 1 d . . . . .
H34 H 0.672262 0.885832 0.169190 0.024 Uiso 1 1 calc R . . . .
Re1 Re 0.19317(2) 0.75876(2) 0.28338(2) 0.01501(3) Uani 1 1 d . . . . .
C1 C 0.27598(17) 0.91945(18) 0.35552(14) 0.0179(4) Uani 1 1 d . . . . .
N1 N 0.11078(15) 0.77601(17) 0.21701(13) 0.0243(4) Uani 1 1 d . . . . .
C2 C 0.31834(17) 0.76162(18) 0.20664(14) 0.0186(4) Uani 1 1 d . . . . .
N2 N 0.32628(16) 1.00650(16) 0.39054(14) 0.0257(4) Uani 1 1 d . . . . .
N3 N 0.38770(15) 0.76430(16) 0.16606(13) 0.0227(4) Uani 1 1 d . . . . .
C3 C 0.14911(18) 0.5912(2) 0.23594(15) 0.0225(5) Uani 1 1 d . . . . .
N4 N 0.12692(18) 0.49949(18) 0.21215(15) 0.0329(5) Uani 1 1 d . . . . .
C4 C 0.10490(17) 0.74703(18) 0.38953(15) 0.0181(4) Uani 1 1 d . . . . .
C5 C 0.41560(16) 0.79425(17) 0.41205(14) 0.0172(4) Uani 1 1 d . . . . .
H5 H 0.434803 0.857329 0.399950 0.021 Uiso 1 1 calc R . . . .
N5 N 0.05995(15) 0.73909(18) 0.44929(14) 0.0256(4) Uani 1 1 d . . . . .
N6 N 0.31775(13) 0.72910(14) 0.38551(11) 0.0151(3) Uani 1 1 d . . . . .
C6 C 0.48884(17) 0.77200(18) 0.45636(15) 0.0188(4) Uani 1 1 d . . . . .
H6 H 0.555468 0.819379 0.474403 0.023 Uiso 1 1 calc R . . . .
N7 N 0.59857(16) 0.61512(16) 0.53457(14) 0.0260(4) Uani 1 1 d . . . . .
C7 C 0.46044(17) 0.67696(18) 0.47331(14) 0.0169(4) Uani 1 1 d . . . . .
C8 C 0.35935(17) 0.61088(18) 0.45002(14) 0.0179(4) Uani 1 1 d . . . . .
H8 H 0.337829 0.548474 0.463063 0.021 Uiso 1 1 calc R . . . .
C9 C 0.29089(17) 0.64054(18) 0.40654(14) 0.0179(4) Uani 1 1 d . . . . .
H9 H 0.222694 0.596548 0.391182 0.022 Uiso 1 1 calc R . . . .
C10 C 0.53673(17) 0.64420(18) 0.51072(15) 0.0198(4) Uani 1 1 d . . . . .

loop_
_atom_site_aniso_label
_atom_site_aniso_U_11
_atom_site_aniso_U_22
_atom_site_aniso_U_33
_atom_site_aniso_U_23
_atom_site_aniso_U_13
_atom_site_aniso_U_12
O1 0.0262(9) 0.0275(9) 0.0232(9) 0.0075(7) 0.0039(7) 0.0084(7)
C59 0.0249(12) 0.0274(12) 0.0183(11) 0.0039(10) 0.0012(9) 0.0052(10)
C60 0.0297(13) 0.0309(13) 0.0295(13) 0.0058(11) 0.0053(11) 0.0138(11)
O2 0.0494(13) 0.0313(10) 0.0345(11) 0.0067(9) 0.0066(9) 0.0114(10)
C61 0.0445(18) 0.0375(16) 0.0489(19) 0.0123(14) 0.0160(15) 0.0158(14)
C62 0.073(3) 0.046(2) 0.0410(19) 0.0037(16) 0.0167(18) -0.0062(18)
P2 0.0129(2) 0.0149(2) 0.0132(2) 0.0056(2) 0.00180(19) 0.0066(2)
C35 0.0151(10) 0.0205(11) 0.0140(10) 0.0053(8) 0.0014(8) 0.0079(8)
C36 0.0192(11) 0.0237(11) 0.0179(11) 0.0076(9) 0.0040(8) 0.0075(9)
C37 0.0182(11) 0.0315(13) 0.0211(12) 0.0049(10) 0.0061(9) 0.0038(10)
C38 0.0160(11) 0.0410(15) 0.0181(11) -0.0017(10) 0.0002(9) 0.0113(10)
C39 0.0261(12) 0.0358(14) 0.0183(11) 0.0018(10) -0.0011(9) 0.0209(11)
C40 0.0216(11) 0.0233(11) 0.0186(11) 0.0066(9) 0.0031(9) 0.0124(9)
C41 0.0157(10) 0.0156(10) 0.0179(10) 0.0048(8) -0.0012(8) 0.0034(8)
C42 0.0241(12) 0.0187(11) 0.0139(10) 0.0040(9) -0.0020(8) 0.0020(9)
C43 0.0271(12) 0.0168(11) 0.0146(10) 0.0023(9) 0.0059(9) 0.0021(9)
C44 0.0199(11) 0.0203(11) 0.0226(11) 0.0063(9) 0.0059(9) 0.0073(9)
C45 0.0162(10) 0.0195(10) 0.0173(10) 0.0067(9) 0.0010(8) 0.0060(9)
C46 0.0153(10) 0.0136(9) 0.0134(10) 0.0045(8) 0.0019(8) 0.0052(8)
C47 0.0153(10) 0.0156(10) 0.0173(10) 0.0065(8) -0.0002(8) 0.0067(8)
C48 0.0185(10) 0.0178(10) 0.0162(10) 0.0069(8) 0.0016(8) 0.0072(9)
C49 0.0204(11) 0.0201(11) 0.0246(12) 0.0105(9) -0.0048(9) 0.0037(9)
C50 0.0264(12) 0.0174(11) 0.0255(12) 0.0014(9) -0.0081(10) 0.0093(9)
C51 0.0313(14) 0.0267(13) 0.0284(13) -0.0036(10) 0.0046(11) 0.0151(11)
C52 0.0234(12) 0.0255(12) 0.0251(12) 0.0037(10) 0.0083(10) 0.0087(10)
C53 0.0133(10) 0.0186(10) 0.0168(10) 0.0093(8) 0.0023(8) 0.0072(8)
C54 0.0222(11) 0.0211(11) 0.0167(10) 0.0070(9) 0.0010(9) 0.0090(9)
C55 0.0308(13) 0.0223(11) 0.0263(12) 0.0117(10) 0.0065(10) 0.0160(10)
C56 0.0287(13) 0.0342(13) 0.0250(12) 0.0171(11) 0.0065(10) 0.0196(11)
C57 0.0226(12) 0.0362(14) 0.0177(11) 0.0110(10) -0.0011(9) 0.0126(10)
C58 0.0153(10) 0.0206(11) 0.0192(11) 0.0064(9) 0.0017(8) 0.0066(9)
P1 0.0133(2) 0.0130(2) 0.0121(2) 0.0038(2) -0.00116(19) 0.0039(2)
C11 0.0185(10) 0.0143(10) 0.0151(10) 0.0042(8) -0.0011(8) 0.0052(8)
C12 0.0202(11) 0.0218(11) 0.0295(13) 0.0142(10) 0.0039(9) 0.0069(9)
C13 0.0356(14) 0.0261(12) 0.0287(13) 0.0180(11) 0.0032(11) 0.0082(11)
C14 0.0346(14) 0.0235(12) 0.0274(13) 0.0127(10) -0.0080(10) 0.0088(11)
C15 0.0226(12) 0.0292(13) 0.0320(14) 0.0106(11) -0.0035(10) 0.0113(10)
C16 0.0188(11) 0.0228(11) 0.0207(11) 0.0091(9) 0.0019(9) 0.0080(9)
C17 0.0121(10) 0.0247(11) 0.0135(10) 0.0058(9) -0.0009(8) 0.0011(8)
C18 0.0206(12) 0.0429(16) 0.0405(15) 0.0269(13) 0.0001(11) 0.0067(11)
C19 0.0157(13) 0.087(3) 0.061(2) 0.054(2) -0.0077(13) 0.0019(15)
C20 0.0201(14) 0.090(3) 0.0282(15) 0.0287(17) -0.0105(11) -0.0223(16)
C21 0.0321(16) 0.0444(17) 0.0216(13) -0.0090(12) 0.0040(11) -0.0171(13)
C22 0.0219(12) 0.0291(13) 0.0248(13) -0.0022(10) 0.0075(10) -0.0002(10)
C23 0.0169(10) 0.0130(10) 0.0148(10) 0.0020(8) 0.0002(8) 0.0042(8)
C24 0.0184(11) 0.0191(10) 0.0154(10) 0.0061(9) 0.0013(8) 0.0045(9)
C25 0.0220(11) 0.0245(12) 0.0146(10) 0.0027(9) 0.0042(9) 0.0044(9)
C26 0.0250(12) 0.0161(11) 0.0257(12) 0.0018(9) 0.0096(10) 0.0039(9)
C27 0.0325(13) 0.0159(11) 0.0289(13) 0.0078(10) 0.0035(10) 0.0093(10)
C28 0.0322(13) 0.0182(11) 0.0177(11) 0.0058(9) -0.0007(9) 0.0083(10)
C29 0.0155(10) 0.0144(10) 0.0145(10) 0.0062(8) 0.0009(8) 0.0055(8)
C30 0.0177(10) 0.0126(9) 0.0148(10) 0.0040(8) -0.0025(8) 0.0043(8)
C31 0.0264(12) 0.0184(11) 0.0132(10) 0.0040(8) 0.0016(9) 0.0065(9)
C32 0.0246(12) 0.0242(12) 0.0183(11) 0.0082(9) 0.0060(9) 0.0028(10)
C33 0.0225(12) 0.0255(12) 0.0200(11) 0.0068(10) 0.0013(9) -0.0015(10)
C34 0.0205(11) 0.0205(11) 0.0140(10) 0.0030(9) -0.0012(8) 0.0016(9)
Re1 0.01536(5) 0.01902(5) 0.01112(4) 0.00345(3) -0.00030(3) 0.00809(3)
C1 0.0199(11) 0.0238(11) 0.0140(10) 0.0070(9) 0.0056(8) 0.0122(9)
N1 0.0212(10) 0.0337(11) 0.0205(10) 0.0105(9) 0.0023(8) 0.0110(9)
C2 0.0237(12) 0.0208(11) 0.0113(10) 0.0026(8) -0.0024(8) 0.0106(9)
N2 0.0268(11) 0.0235(11) 0.0243(10) 0.0036(9) 0.0051(8) 0.0092(9)
N3 0.0211(10) 0.0294(11) 0.0175(9) 0.0059(8) 0.0034(8) 0.0101(8)
C3 0.0198(11) 0.0284(13) 0.0181(11) 0.0047(10) -0.0036(9) 0.0096(10)
N4 0.0353(13) 0.0268(12) 0.0292(12) -0.0015(9) -0.0103(9) 0.0122(10)
C4 0.0152(10) 0.0213(11) 0.0193(11) 0.0081(9) -0.0027(8) 0.0066(9)
C5 0.0167(10) 0.0163(10) 0.0182(10) 0.0058(8) 0.0011(8) 0.0045(8)
N5 0.0187(10) 0.0377(12) 0.0255(11) 0.0183(9) 0.0006(8) 0.0082(9)
N6 0.0140(8) 0.0187(9) 0.0118(8) 0.0032(7) 0.0005(7) 0.0062(7)
C6 0.0139(10) 0.0198(11) 0.0204(11) 0.0058(9) -0.0022(8) 0.0035(8)
N7 0.0217(10) 0.0260(11) 0.0304(11) 0.0109(9) -0.0040(8) 0.0063(8)
C7 0.0163(10) 0.0230(11) 0.0119(10) 0.0049(8) 0.0004(8) 0.0081(9)
C8 0.0168(10) 0.0207(11) 0.0184(11) 0.0105(9) 0.0016(8) 0.0050(9)
C9 0.0141(10) 0.0218(11) 0.0162(10) 0.0065(9) -0.0003(8) 0.0034(9)
C10 0.0159(10) 0.0214(11) 0.0205(11) 0.0075(9) -0.0002(8) 0.0034(9)

loop_
_atom_type_symbol
_atom_type_description
_atom_type_scat_dispersion_real
_atom_type_scat_dispersion_imag
_atom_type_scat_source
C C 0.0033 0.0016 'International Tables Vol C Tables 4.2.6.8 and 6.1.1.4'
H H 0.0000 0.0000 'International Tables Vol C Tables 4.2.6.8 and 6.1.1.4'
N N 0.0061 0.0033 'International Tables Vol C Tables 4.2.6.8 and 6.1.1.4'
O O 0.0106 0.0060 'International Tables Vol C Tables 4.2.6.8 and 6.1.1.4'
P P 0.1023 0.0942 'International Tables Vol C Tables 4.2.6.8 and 6.1.1.4'
Re Re -1.0185 7.2310 'International Tables Vol C Tables 4.2.6.8 and 6.1.1.4'

loop_
_geom_angle_atom_site_label_1
_geom_angle_atom_site_label_2
_geom_angle_atom_site_label_3
_geom_angle
_geom_angle_site_symmetry_1
_geom_angle_site_symmetry_3
_geom_angle_publ_flag
C59 O1 H1 109.5 . . ?
O1 C59 H59A 109.1 . . ?
O1 C59 H59B 109.1 . . ?
O1 C59 C60 112.6(2) . . ?
H59A C59 H59B 107.8 . . ?
C60 C59 H59A 109.1 . . ?
C60 C59 H59B 109.1 . . ?
C59 C60 H60A 109.5 . . ?
C59 C60 H60B 109.5 . . ?
C59 C60 H60C 109.5 . . ?
H60A C60 H60B 109.5 . . ?
H60A C60 H60C 109.5 . . ?
H60B C60 H60C 109.5 . . ?
C61 O2 H2 109.5 . . ?
O2 C61 H61A 108.8 . . ?
O2 C61 H61B 108.8 . . ?
O2 C61 C62 113.9(3) . . ?
H61A C61 H61B 107.7 . . ?
C62 C61 H61A 108.8 . . ?
C62 C61 H61B 108.8 . . ?
C61 C62 H62A 109.5 . . ?
C61 C62 H62B 109.5 . . ?
C61 C62 H62C 109.5 . . ?
H62A C62 H62B 109.5 . . ?
H62A C62 H62C 109.5 . . ?
H62B C62 H62C 109.5 . . ?
C46 P2 C35 109.01(10) . . ?
C46 P2 C53 106.29(10) . . ?
C47 P2 C35 109.30(10) . . ?
C47 P2 C46 111.36(10) . . ?
C47 P2 C53 110.03(10) . . ?
C53 P2 C35 110.82(10) . . ?
C36 C35 P2 120.88(16) . . ?
C40 C35 P2 119.08(17) . . ?
C40 C35 C36 119.9(2) . . ?
C35 C36 H36 120.2 . . ?
C37 C36 C35 119.6(2) . . ?
C37 C36 H36 120.2 . . ?
C36 C37 H37 119.8 . . ?
C38 C37 C36 120.4(2) . . ?
C38 C37 H37 119.8 . . ?
C37 C38 H38 119.8 . . ?
C37 C38 C39 120.4(2) . . ?
C39 C38 H38 119.8 . . ?
C38 C39 H39 120.1 . . ?
C38 C39 C40 119.9(2) . . ?
C40 C39 H39 120.1 . . ?
C35 C40 C39 119.8(2) . . ?
C35 C40 H40 120.1 . . ?
C39 C40 H40 120.1 . . ?
C42 C41 H41 120.0 . . ?
C42 C41 C46 119.9(2) . . ?
C46 C41 H41 120.0 . . ?
C41 C42 H42 119.8 . . ?
C41 C42 C43 120.3(2) . . ?
C43 C42 H42 119.8 . . ?
C42 C43 H43 120.0 . . ?
C42 C43 C44 120.0(2) . . ?
C44 C43 H43 120.0 . . ?
C43 C44 H44 119.8 . . ?
C45 C44 C43 120.5(2) . . ?
C45 C44 H44 119.8 . . ?
C44 C45 H45 120.3 . . ?
C44 C45 C46 119.4(2) . . ?
C46 C45 H45 120.3 . . ?
C41 C46 P2 121.70(16) . . ?
C41 C46 C45 119.87(19) . . ?
C45 C46 P2 118.41(16) . . ?
C48 C47 P2 121.11(17) . . ?
C48 C47 C52 119.8(2) . . ?
C52 C47 P2 118.93(17) . . ?
C47 C48 H48 120.3 . . ?
C49 C48 C47 119.4(2) . . ?
C49 C48 H48 120.3 . . ?
C48 C49 H49 119.8 . . ?
C50 C49 C48 120.3(2) . . ?
C50 C49 H49 119.8 . . ?
C49 C50 H50 119.7 . . ?
C49 C50 C51 120.5(2) . . ?
C51 C50 H50 119.7 . . ?
C50 C51 H51 120.1 . . ?
C52 C51 C50 119.8(2) . . ?
C52 C51 H51 120.1 . . ?
C47 C52 H52 119.9 . . ?
C51 C52 C47 120.1(2) . . ?
C51 C52 H52 119.9 . . ?
C54 C53 P2 118.34(16) . . ?
C58 C53 P2 120.95(16) . . ?
C58 C53 C54 120.67(19) . . ?
C53 C54 H54 120.4 . . ?
C55 C54 C53 119.2(2) . . ?
C55 C54 H54 120.4 . . ?
C54 C55 H55 119.9 . . ?
C56 C55 C54 120.3(2) . . ?
C56 C55 H55 119.9 . . ?
C55 C56 H56 119.9 . . ?
C57 C56 C55 120.2(2) . . ?
C57 C56 H56 119.9 . . ?
C56 C57 H57 119.7 . . ?
C56 C57 C58 120.7(2) . . ?
C58 C57 H57 119.7 . . ?
C53 C58 H58 120.5 . . ?
C57 C58 C53 119.0(2) . . ?
C57 C58 H58 120.5 . . ?
C11 P1 C17 109.51(10) . . ?
C11 P1 C23 107.51(10) . . ?
C11 P1 C29 109.68(10) . . ?
C17 P1 C23 111.82(10) . . ?
C29 P1 C17 108.98(10) . . ?
C29 P1 C23 109.30(10) . . ?
C12 C11 P1 119.03(17) . . ?
C16 C11 P1 120.44(17) . . ?
C16 C11 C12 120.1(2) . . ?
C11 C12 H12 120.2 . . ?
C13 C12 C11 119.7(2) . . ?
C13 C12 H12 120.2 . . ?
C12 C13 H13 120.0 . . ?
C14 C13 C12 120.0(2) . . ?
C14 C13 H13 120.0 . . ?
C13 C14 H14 119.7 . . ?
C15 C14 C13 120.5(2) . . ?
C15 C14 H14 119.7 . . ?
C14 C15 H15 119.9 . . ?
C14 C15 C16 120.2(2) . . ?
C16 C15 H15 119.9 . . ?
C11 C16 H16 120.3 . . ?
C15 C16 C11 119.5(2) . . ?
C15 C16 H16 120.3 . . ?
C18 C17 P1 121.01(19) . . ?
C22 C17 P1 118.27(18) . . ?
C22 C17 C18 120.4(2) . . ?
C17 C18 H18 120.6 . . ?
C19 C18 C17 118.7(3) . . ?
C19 C18 H18 120.6 . . ?
C18 C19 H19 119.6 . . ?
C20 C19 C18 120.8(3) . . ?
C20 C19 H19 119.6 . . ?
C19 C20 H20 119.7 . . ?
C19 C20 C21 120.7(3) . . ?
C21 C20 H20 119.7 . . ?
C20 C21 H21 120.0 . . ?
C20 C21 C22 120.1(3) . . ?
C22 C21 H21 120.0 . . ?
C17 C22 C21 119.2(3) . . ?
C17 C22 H22 120.4 . . ?
C21 C22 H22 120.4 . . ?
C24 C23 P1 120.66(16) . . ?
C24 C23 C28 119.9(2) . . ?
C28 C23 P1 119.48(17) . . ?
C23 C24 H24 120.3 . . ?
C25 C24 C23 119.4(2) . . ?
C25 C24 H24 120.3 . . ?
C24 C25 H25 119.7 . . ?
C26 C25 C24 120.6(2) . . ?
C26 C25 H25 119.7 . . ?
C25 C26 H26 120.0 . . ?
C27 C26 C25 119.9(2) . . ?
C27 C26 H26 120.0 . . ?
C26 C27 H27 119.9 . . ?
C26 C27 C28 120.1(2) . . ?
C28 C27 H27 119.9 . . ?
C23 C28 H28 120.0 . . ?
C27 C28 C23 120.0(2) . . ?
C27 C28 H28 120.0 . . ?
C30 C29 P1 121.07(16) . . ?
C34 C29 P1 118.61(16) . . ?
C34 C29 C30 120.1(2) . . ?
C29 C30 H30 120.3 . . ?
C31 C30 C29 119.4(2) . . ?
C31 C30 H30 120.3 . . ?
C30 C31 H31 119.9 . . ?
C32 C31 C30 120.2(2) . . ?
C32 C31 H31 119.9 . . ?
C31 C32 H32 119.7 . . ?
C31 C32 C33 120.5(2) . . ?
C33 C32 H32 119.7 . . ?
C32 C33 H33 120.0 . . ?
C34 C33 C32 120.0(2) . . ?
C34 C33 H33 120.0 . . ?
C29 C34 H34 120.1 . . ?
C33 C34 C29 119.7(2) . . ?
C33 C34 H34 120.1 . . ?
C1 Re1 N6 81.52(7) . . ?
N1 Re1 C1 99.37(9) . . ?
N1 Re1 C2 99.86(9) . . ?
N1 Re1 C3 99.71(10) . . ?
N1 Re1 C4 100.59(9) . . ?
N1 Re1 N6 178.99(8) . . ?
C2 Re1 C1 85.41(8) . . ?
C2 Re1 C3 89.30(9) . . ?
C2 Re1 C4 159.54(8) . . ?
C2 Re1 N6 80.67(7) . . ?
C3 Re1 C1 160.80(8) . . ?
C3 Re1 N6 79.42(7) . . ?
C4 Re1 C1 91.64(8) . . ?
C4 Re1 C3 86.90(9) . . ?
C4 Re1 N6 78.87(7) . . ?
N2 C1 Re1 175.1(2) . . ?
N3 C2 Re1 178.8(2) . . ?
N4 C3 Re1 177.9(2) . . ?
N5 C4 Re1 176.79(19) . . ?
N6 C5 H5 118.4 . . ?
N6 C5 C6 123.2(2) . . ?
C6 C5 H5 118.4 . . ?
C5 N6 Re1 122.08(14) . . ?
C9 N6 Re1 120.25(13) . . ?
C9 N6 C5 117.27(18) . . ?
C5 C6 H6 120.8 . . ?
C5 C6 C7 118.3(2) . . ?
C7 C6 H6 120.8 . . ?
C6 C7 C10 120.6(2) . . ?
C8 C7 C6 119.5(2) . . ?
C8 C7 C10 119.8(2) . . ?
C7 C8 H8 121.0 . . ?
C7 C8 C9 118.0(2) . . ?
C9 C8 H8 121.0 . . ?
N6 C9 C8 123.6(2) . . ?
N6 C9 H9 118.2 . . ?
C8 C9 H9 118.2 . . ?
N7 C10 C7 175.4(3) . . ?

loop_
_geom_bond_atom_site_label_1
_geom_bond_atom_site_label_2
_geom_bond_distance
_geom_bond_site_symmetry_2
_geom_bond_publ_flag
O1 H1 0.8200 . ?
O1 C59 1.420(3) . ?
C59 H59A 0.9700 . ?
C59 H59B 0.9700 . ?
C59 C60 1.506(4) . ?
C60 H60A 0.9600 . ?
C60 H60B 0.9600 . ?
C60 H60C 0.9600 . ?
O2 H2 0.8200 . ?
O2 C61 1.403(4) . ?
C61 H61A 0.9700 . ?
C61 H61B 0.9700 . ?
C61 C62 1.476(5) . ?
C62 H62A 0.9600 . ?
C62 H62B 0.9600 . ?
C62 H62C 0.9600 . ?
P2 C35 1.798(2) . ?
P2 C46 1.790(2) . ?
P2 C47 1.787(2) . ?
P2 C53 1.791(2) . ?
C35 C36 1.399(3) . ?
C35 C40 1.392(3) . ?
C36 H36 0.9300 . ?
C36 C37 1.388(3) . ?
C37 H37 0.9300 . ?
C37 C38 1.380(4) . ?
C38 H38 0.9300 . ?
C38 C39 1.385(4) . ?
C39 H39 0.9300 . ?
C39 C40 1.396(3) . ?
C40 H40 0.9300 . ?
C41 H41 0.9300 . ?
C41 C42 1.383(3) . ?
C41 C46 1.398(3) . ?
C42 H42 0.9300 . ?
C42 C43 1.385(3) . ?
C43 H43 0.9300 . ?
C43 C44 1.393(3) . ?
C44 H44 0.9300 . ?
C44 C45 1.384(3) . ?
C45 H45 0.9300 . ?
C45 C46 1.404(3) . ?
C47 C48 1.392(3) . ?
C47 C52 1.398(3) . ?
C48 H48 0.9300 . ?
C48 C49 1.388(3) . ?
C49 H49 0.9300 . ?
C49 C50 1.379(3) . ?
C50 H50 0.9300 . ?
C50 C51 1.383(4) . ?
C51 H51 0.9300 . ?
C51 C52 1.380(3) . ?
C52 H52 0.9300 . ?
C53 C54 1.402(3) . ?
C53 C58 1.389(3) . ?
C54 H54 0.9300 . ?
C54 C55 1.385(3) . ?
C55 H55 0.9300 . ?
C55 C56 1.384(3) . ?
C56 H56 0.9300 . ?
C56 C57 1.381(4) . ?
C57 H57 0.9300 . ?
C57 C58 1.389(3) . ?
C58 H58 0.9300 . ?
P1 C11 1.788(2) . ?
P1 C17 1.797(2) . ?
P1 C23 1.799(2) . ?
P1 C29 1.793(2) . ?
C11 C12 1.400(3) . ?
C11 C16 1.394(3) . ?
C12 H12 0.9300 . ?
C12 C13 1.384(3) . ?
C13 H13 0.9300 . ?
C13 C14 1.384(4) . ?
C14 H14 0.9300 . ?
C14 C15 1.383(4) . ?
C15 H15 0.9300 . ?
C15 C16 1.387(3) . ?
C16 H16 0.9300 . ?
C17 C18 1.396(3) . ?
C17 C22 1.394(3) . ?
C18 H18 0.9300 . ?
C18 C19 1.391(4) . ?
C19 H19 0.9300 . ?
C19 C20 1.367(5) . ?
C20 H20 0.9300 . ?
C20 C21 1.373(5) . ?
C21 H21 0.9300 . ?
C21 C22 1.395(4) . ?
C22 H22 0.9300 . ?
C23 C24 1.394(3) . ?
C23 C28 1.397(3) . ?
C24 H24 0.9300 . ?
C24 C25 1.392(3) . ?
C25 H25 0.9300 . ?
C25 C26 1.388(3) . ?
C26 H26 0.9300 . ?
C26 C27 1.385(3) . ?
C27 H27 0.9300 . ?
C27 C28 1.388(3) . ?
C28 H28 0.9300 . ?
C29 C30 1.401(3) . ?
C29 C34 1.397(3) . ?
C30 H30 0.9300 . ?
C30 C31 1.386(3) . ?
C31 H31 0.9300 . ?
C31 C32 1.382(3) . ?
C32 H32 0.9300 . ?
C32 C33 1.389(3) . ?
C33 H33 0.9300 . ?
C33 C34 1.384(3) . ?
C34 H34 0.9300 . ?
Re1 C1 2.111(2) . ?
Re1 N1 1.6577(19) . ?
Re1 C2 2.105(2) . ?
Re1 C3 2.109(2) . ?
Re1 C4 2.107(2) . ?
Re1 N6 2.5542(17) . ?
C1 N2 1.152(3) . ?
C2 N3 1.148(3) . ?
C3 N4 1.156(3) . ?
C4 N5 1.156(3) . ?
C5 H5 0.9300 . ?
C5 N6 1.347(3) . ?
C5 C6 1.381(3) . ?
N6 C9 1.341(3) . ?
C6 H6 0.9300 . ?
C6 C7 1.391(3) . ?
N7 C10 1.148(3) . ?
C7 C8 1.382(3) . ?
C7 C10 1.448(3) . ?
C8 H8 0.9300 . ?
C8 C9 1.389(3) . ?
C9 H9 0.9300 . ?
